data_4120776
loop_
_publ_author_name
'Matthew R. MacDonald'
'Megan E. Fieser'
'Jefferson E. Bates'
'Joseph W. Ziller'
'Filipp Furche'
'William J. Evans'

_publ_section_title
;
 Identification of the +2 Oxidation State for Uranium in a Crystalline
 Molecular Complex, [K(2.2.2-Cryptand)][(C5H4SiMe3)3U]
;
_journal_name_full 'Journal of the American Chemical Society'
_journal_page_first 13310
_journal_page_last 13313
_journal_paper_doi 10.1021/ja406791t
_journal_volume 135
_journal_year 2013
_chemical_formula_sum 'C42 H76 K N2 O6 Si3 U'
_chemical_formula_weight 1066.44
_chemical_name_systematic
; 
 ? 
;
_space_group_crystal_system monoclinic
_space_group_IT_number 14
_space_group_name_Hall '-P 2ybc'
_space_group_name_H-M_alt 'P 1 21/c 1'
_symmetry_space_group_name_Hall '-P 2ybc'
_symmetry_space_group_name_H-M 'P 1 21/c 1'
_atom_sites_solution_hydrogens mixed
_atom_sites_solution_primary direct
_atom_sites_solution_secondary difmap
_audit_creation_method SHELXL-2013
_cell_angle_alpha 90
_cell_angle_beta 112.5757(8)
_cell_angle_gamma 90
_cell_formula_units_Z 4
_cell_length_a 17.1435(12)
_cell_length_b 24.8674(17)
_cell_length_c 13.7813(10)
_cell_measurement_reflns_used 9746
_cell_measurement_temperature 143(2)
_cell_measurement_theta_max 27.70
_cell_measurement_theta_min 2.29
_cell_volume 5425.0(7)
_computing_cell_refinement 'Bruker SAINT'
_computing_data_collection 'Bruker APEX2'
_computing_data_reduction 'Bruker SAINT'
_computing_molecular_graphics 'Bruker SHELXTL'
_computing_publication_material 'Bruker SHELXTL'
_computing_structure_refinement 'SHELXL-2013 (Sheldrick, 2013)'
_computing_structure_solution 'SHELXS-97 (Sheldrick, 2008)'
_diffrn_ambient_temperature 143(2)
_diffrn_measured_fraction_theta_full 1.000
_diffrn_measured_fraction_theta_max 1.000
_diffrn_measurement_device_type 'Bruker APEX-II CCD'
_diffrn_measurement_method '\f and \w scans'
_diffrn_radiation_type MoK\a
_diffrn_radiation_wavelength 0.71073
_diffrn_reflns_av_R_equivalents 0.0433
_diffrn_reflns_av_unetI/netI 0.0331
_diffrn_reflns_Laue_measured_fraction_full 1.000
_diffrn_reflns_Laue_measured_fraction_max 1.000
_diffrn_reflns_limit_h_max 21
_diffrn_reflns_limit_h_min -21
_diffrn_reflns_limit_k_max 31
_diffrn_reflns_limit_k_min -31
_diffrn_reflns_limit_l_max 17
_diffrn_reflns_limit_l_min -17
_diffrn_reflns_number 58476
_diffrn_reflns_point_group_measured_fraction_full 1.000
_diffrn_reflns_point_group_measured_fraction_max 1.000
_diffrn_reflns_theta_full 25.242
_diffrn_reflns_theta_max 26.372
_diffrn_reflns_theta_min 1.286
_exptl_absorpt_coefficient_mu 3.174
_exptl_absorpt_correction_T_max 0.7659
_exptl_absorpt_correction_T_min 0.4969
_exptl_absorpt_correction_type numerical
_exptl_absorpt_process_details 'Bruker SADABS'
_exptl_crystal_colour red
_exptl_crystal_density_diffrn 1.306
_exptl_crystal_density_meas ?
_exptl_crystal_density_method not_measured
_exptl_crystal_description irregular
_exptl_crystal_F_000 2172
_exptl_crystal_size_max 0.258
_exptl_crystal_size_mid 0.229
_exptl_crystal_size_min 0.106
_refine_diff_density_max 3.815
_refine_diff_density_min -1.242
_refine_diff_density_rms 0.097
_refine_ls_extinction_method none
_refine_ls_goodness_of_fit_ref 1.029
_refine_ls_hydrogen_treatment mixed
_refine_ls_matrix_type full
_refine_ls_number_parameters 509
_refine_ls_number_reflns 11099
_refine_ls_number_restraints 0
_refine_ls_restrained_S_all 1.029
_refine_ls_R_factor_all 0.0492
_refine_ls_R_factor_gt 0.0351
_refine_ls_shift/su_max 0.001
_refine_ls_shift/su_mean 0.000
_refine_ls_structure_factor_coef Fsqd
_refine_ls_weighting_details
; 
 w=1/[\s^2^(Fo^2^)+(0.0405P)^2^+8.8498P] 
 where P=(Fo^2^+2Fc^2^)/3 
;
_refine_ls_weighting_scheme calc
_refine_ls_wR_factor_gt 0.0800
_refine_ls_wR_factor_ref 0.0855
_reflns_Friedel_coverage 0.000
_reflns_number_gt 9013
_reflns_number_total 11099
_reflns_threshold_expression 'I > 2\s(I)'
_cod_data_source_file ja406791t_si_004.cif
_cod_data_source_block mrm59_sq_s
_cod_depositor_comments
;
The following automatic conversions were performed:

'_exptl_crystal_density_meas' value 'not_measured' was changed to '?'
- the value is perceived as not measured.

Automatic conversion script
Id: cif_fix_values 3008 2015-01-20 13:52:24Z robertas 
;
_cod_database_code 4120776
_shelx_space_group_comment
; 
The symmetry employed for this shelxl refinement is uniquely defined 
by the following loop, which should always be used as a source of 
symmetry information in preference to the above space-group names. 
They are only intended as comments. 
;
_shelx_estimated_absorpt_t_min 0.495
_shelx_estimated_absorpt_t_max 0.730
_shelxl_version_number 2013-2

loop_
_space_group_symop_operation_xyz
'x, y, z'
'-x, y+1/2, -z+1/2'
'-x, -y, -z'
'x, -y-1/2, z-1/2'

loop_
_atom_site_label
_atom_site_type_symbol
_atom_site_fract_x
_atom_site_fract_y
_atom_site_fract_z
_atom_site_U_iso_or_equiv
_atom_site_adp_type
_atom_site_occupancy
_atom_site_site_symmetry_order
_atom_site_calc_flag
_atom_site_refinement_flags_posn
_atom_site_refinement_flags_adp
U1 U 0.28421(2) 0.08565(2) 0.38638(2) 0.02785(6) Uani 1 1 d . .
H1 H 0.331(3) 0.1308(17) 0.529(3) 0.038(12) Uiso 1 1 d . .
Si1 Si 0.29796(11) 0.04593(5) 0.68200(11) 0.0537(4) Uani 1 1 d . .
Si2 Si 0.22926(7) 0.24553(5) 0.40719(9) 0.0308(2) Uani 1 1 d . .
Si3 Si 0.35048(9) 0.04919(6) 0.13338(10) 0.0446(3) Uani 1 1 d . .
C1 C 0.3345(3) -0.00600(16) 0.5138(4) 0.0386(11) Uani 1 1 d . .
H1A H 0.3943 -0.0149 0.5593 0.046 Uiso 1 1 calc R U
C2 C 0.2921(3) -0.02532(16) 0.4122(4) 0.0402(11) Uani 1 1 d . .
H2A H 0.3159 -0.0510 0.3749 0.048 Uiso 1 1 calc R U
C3 C 0.2063(3) -0.01238(16) 0.3814(3) 0.0367(10) Uani 1 1 d . .
H3A H 0.1593 -0.0277 0.3191 0.044 Uiso 1 1 calc R U
C4 C 0.1966(3) 0.01417(15) 0.4661(3) 0.0313(9) Uani 1 1 d . .
H4A H 0.1413 0.0220 0.4717 0.038 Uiso 1 1 calc R U
C5 C 0.2765(3) 0.01876(16) 0.5495(3) 0.0347(10) Uani 1 1 d . .
C6 C 0.2200(6) 0.0985(2) 0.6774(5) 0.086(2) Uani 1 1 d . .
H6A H 0.1627 0.0839 0.6437 0.129 Uiso 1 1 calc R U
H6B H 0.2265 0.1294 0.6369 0.129 Uiso 1 1 calc R U
H6C H 0.2294 0.1100 0.7490 0.129 Uiso 1 1 calc R U
C7 C 0.4087(5) 0.0718(3) 0.7439(5) 0.100(3) Uani 1 1 d . .
H7A H 0.4147 0.1038 0.7060 0.149 Uiso 1 1 calc R U
H7B H 0.4481 0.0440 0.7408 0.149 Uiso 1 1 calc R U
H7C H 0.4211 0.0812 0.8175 0.149 Uiso 1 1 calc R U
C8 C 0.2884(4) -0.0092(2) 0.7708(4) 0.0632(17) Uani 1 1 d . .
H8A H 0.2322 -0.0255 0.7397 0.095 Uiso 1 1 calc R U
H8B H 0.2964 0.0060 0.8396 0.095 Uiso 1 1 calc R U
H8C H 0.3316 -0.0366 0.7793 0.095 Uiso 1 1 calc R U
C9 C 0.1889(3) 0.16347(15) 0.2417(3) 0.0292(9) Uani 1 1 d . .
H9A H 0.2097 0.1851 0.1953 0.035 Uiso 1 1 calc R U
C10 C 0.1408(3) 0.11615(17) 0.2113(3) 0.0372(10) Uani 1 1 d . .
H10A H 0.1217 0.0992 0.1401 0.045 Uiso 1 1 calc R U
C11 C 0.1085(3) 0.10452(18) 0.2882(4) 0.0394(11) Uani 1 1 d . .
H11A H 0.0633 0.0776 0.2810 0.047 Uiso 1 1 calc R U
C12 C 0.1376(2) 0.14326(16) 0.3658(4) 0.0332(10) Uani 1 1 d . .
H12A H 0.1164 0.1482 0.4234 0.040 Uiso 1 1 calc R U
C13 C 0.1882(2) 0.18135(15) 0.3392(3) 0.0271(8) Uani 1 1 d . .
C14 C 0.1457(3) 0.29787(17) 0.3482(4) 0.0415(11) Uani 1 1 d . .
H14A H 0.0909 0.2837 0.3430 0.062 Uiso 1 1 calc R U
H14B H 0.1429 0.3073 0.2779 0.062 Uiso 1 1 calc R U
H14C H 0.1595 0.3300 0.3928 0.062 Uiso 1 1 calc R U
C15 C 0.2518(4) 0.2411(2) 0.5504(4) 0.0551(14) Uani 1 1 d . .
H15A H 0.2008 0.2297 0.5605 0.083 Uiso 1 1 calc R U
H15B H 0.2696 0.2765 0.5829 0.083 Uiso 1 1 calc R U
H15C H 0.2970 0.2149 0.5832 0.083 Uiso 1 1 calc R U
C16 C 0.3255(3) 0.2692(2) 0.3872(5) 0.0537(14) Uani 1 1 d . .
H16A H 0.3165 0.2657 0.3128 0.081 Uiso 1 1 calc R U
H16B H 0.3742 0.2473 0.4298 0.081 Uiso 1 1 calc R U
H16C H 0.3363 0.3069 0.4084 0.081 Uiso 1 1 calc R U
C17 C 0.3888(2) 0.13298(16) 0.2961(3) 0.0295(9) Uani 1 1 d . .
H17A H 0.3723 0.1638 0.2456 0.035 Uiso 1 1 calc R U
C18 C 0.4341(3) 0.13778(17) 0.4052(3) 0.0332(9) Uani 1 1 d . .
H18A H 0.4554 0.1722 0.4437 0.040 Uiso 1 1 calc R U
C19 C 0.4599(3) 0.08589(17) 0.4457(3) 0.0356(10) Uani 1 1 d . .
H19A H 0.5021 0.0778 0.5178 0.043 Uiso 1 1 calc R U
C20 C 0.4319(3) 0.04952(18) 0.3624(3) 0.0363(10) Uani 1 1 d . .
H20A H 0.4501 0.0111 0.3666 0.044 Uiso 1 1 calc R U
C21 C 0.3862(3) 0.07780(17) 0.2670(3) 0.0337(9) Uani 1 1 d . .
C22 C 0.2670(4) 0.0909(2) 0.0377(4) 0.0604(15) Uani 1 1 d . .
H22A H 0.2145 0.0870 0.0497 0.091 Uiso 1 1 calc R U
H22B H 0.2576 0.0792 -0.0338 0.091 Uiso 1 1 calc R U
H22C H 0.2846 0.1287 0.0465 0.091 Uiso 1 1 calc R U
C23 C 0.4400(4) 0.0495(4) 0.0869(5) 0.107(3) Uani 1 1 d . .
H23A H 0.4538 0.0867 0.0761 0.160 Uiso 1 1 calc R U
H23B H 0.4234 0.0297 0.0206 0.160 Uiso 1 1 calc R U
H23C H 0.4896 0.0324 0.1398 0.160 Uiso 1 1 calc R U
C24 C 0.3117(6) -0.0204(2) 0.1331(5) 0.103(3) Uani 1 1 d . .
H24A H 0.3572 -0.0426 0.1817 0.154 Uiso 1 1 calc R U
H24B H 0.2935 -0.0354 0.0621 0.154 Uiso 1 1 calc R U
H24C H 0.2638 -0.0201 0.1554 0.154 Uiso 1 1 calc R U
K1 K 0.75255(5) 0.26920(3) 0.40743(6) 0.02515(18) Uani 1 1 d . .
O1 O 0.70105(17) 0.33039(11) 0.2235(2) 0.0313(6) Uani 1 1 d . .
O2 O 0.87601(17) 0.31344(10) 0.3376(2) 0.0292(6) Uani 1 1 d . .
O3 O 0.66369(18) 0.17254(11) 0.3188(2) 0.0311(6) Uani 1 1 d . .
O4 O 0.82732(19) 0.16945(11) 0.4819(2) 0.0335(7) Uani 1 1 d . .
O5 O 0.63369(18) 0.30943(11) 0.4888(2) 0.0326(6) Uani 1 1 d . .
O6 O 0.81199(19) 0.31929(12) 0.6035(2) 0.0362(7) Uani 1 1 d . .
N1 N 0.5690(2) 0.27477(14) 0.2663(3) 0.0323(8) Uani 1 1 d . .
N2 N 0.9384(2) 0.26411(14) 0.5484(3) 0.0340(8) Uani 1 1 d . .
C25 C 0.5557(3) 0.31944(19) 0.1915(3) 0.0389(10) Uani 1 1 d . .
H25A H 0.5572 0.3538 0.2285 0.047 Uiso 1 1 calc R U
H25B H 0.4988 0.3159 0.1351 0.047 Uiso 1 1 calc R U
C26 C 0.6204(3) 0.32149(19) 0.1425(3) 0.0389(10) Uani 1 1 d . .
H26A H 0.6204 0.2872 0.1061 0.047 Uiso 1 1 calc R U
H26B H 0.6067 0.3510 0.0903 0.047 Uiso 1 1 calc R U
C27 C 0.7637(3) 0.33997(17) 0.1812(3) 0.0320(9) Uani 1 1 d . .
H27A H 0.7441 0.3684 0.1268 0.038 Uiso 1 1 calc R U
H27B H 0.7734 0.3068 0.1478 0.038 Uiso 1 1 calc R U
C28 C 0.8433(3) 0.35695(16) 0.2664(3) 0.0308(9) Uani 1 1 d . .
H28A H 0.8849 0.3679 0.2364 0.037 Uiso 1 1 calc R U
H28B H 0.8325 0.3882 0.3041 0.037 Uiso 1 1 calc R U
C29 C 0.9553(3) 0.32677(18) 0.4178(3) 0.0352(10) Uani 1 1 d . .
H29A H 0.9484 0.3571 0.4602 0.042 Uiso 1 1 calc R U
H29B H 0.9956 0.3378 0.3857 0.042 Uiso 1 1 calc R U
C30 C 0.9891(3) 0.27840(19) 0.4869(3) 0.0395(10) Uani 1 1 d . .
H30A H 0.9903 0.2474 0.4425 0.047 Uiso 1 1 calc R U
H30B H 1.0478 0.2857 0.5357 0.047 Uiso 1 1 calc R U
C31 C 0.5435(3) 0.22368(19) 0.2093(4) 0.0416(11) Uani 1 1 d . .
H31A H 0.5656 0.2225 0.1527 0.050 Uiso 1 1 calc R U
H31B H 0.4810 0.2225 0.1758 0.050 Uiso 1 1 calc R U
C32 C 0.5739(3) 0.17486(19) 0.2775(4) 0.0425(11) Uani 1 1 d . .
H32A H 0.5539 0.1762 0.3359 0.051 Uiso 1 1 calc R U
H32B H 0.5504 0.1421 0.2356 0.051 Uiso 1 1 calc R U
C33 C 0.6920(3) 0.12927(16) 0.3908(3) 0.0369(10) Uani 1 1 d . .
H33A H 0.6636 0.0957 0.3566 0.044 Uiso 1 1 calc R U
H33B H 0.6768 0.1362 0.4521 0.044 Uiso 1 1 calc R U
C34 C 0.7849(3) 0.12251(16) 0.4270(3) 0.0375(11) Uani 1 1 d . .
H34A H 0.8029 0.0909 0.4740 0.045 Uiso 1 1 calc R U
H34B H 0.8003 0.1161 0.3657 0.045 Uiso 1 1 calc R U
C35 C 0.9158(3) 0.16587(18) 0.5116(4) 0.0422(11) Uani 1 1 d . .
H35A H 0.9300 0.1699 0.4488 0.051 Uiso 1 1 calc R U
H35B H 0.9358 0.1301 0.5428 0.051 Uiso 1 1 calc R U
C36 C 0.9593(3) 0.20900(19) 0.5900(3) 0.0426(11) Uani 1 1 d . .
H36A H 0.9437 0.2050 0.6517 0.051 Uiso 1 1 calc R U
H36B H 1.0212 0.2038 0.6144 0.051 Uiso 1 1 calc R U
C37 C 0.5183(3) 0.2843(2) 0.3310(3) 0.0388(10) Uani 1 1 d . .
H37A H 0.5143 0.2502 0.3662 0.047 Uiso 1 1 calc R U
H37B H 0.4603 0.2949 0.2843 0.047 Uiso 1 1 calc R U
C38 C 0.5548(3) 0.32712(19) 0.4131(3) 0.0404(11) Uani 1 1 d . .
H38A H 0.5630 0.3607 0.3795 0.048 Uiso 1 1 calc R U
H38B H 0.5153 0.3348 0.4481 0.048 Uiso 1 1 calc R U
C39 C 0.6718(3) 0.35015(19) 0.5651(4) 0.0425(11) Uani 1 1 d . .
H39A H 0.6320 0.3615 0.5976 0.051 Uiso 1 1 calc R U
H39B H 0.6848 0.3819 0.5306 0.051 Uiso 1 1 calc R U
C40 C 0.7508(3) 0.3294(2) 0.6477(3) 0.0415(11) Uani 1 1 d . .
H40A H 0.7731 0.3562 0.7050 0.050 Uiso 1 1 calc R U
H40B H 0.7387 0.2958 0.6778 0.050 Uiso 1 1 calc R U
C41 C 0.8907(3) 0.30334(19) 0.6823(3) 0.0382(10) Uani 1 1 d . .
H41A H 0.8851 0.2672 0.7091 0.046 Uiso 1 1 calc R U
H41B H 0.9072 0.3290 0.7418 0.046 Uiso 1 1 calc R U
C42 C 0.9567(3) 0.30228(19) 0.6365(3) 0.0388(10) Uani 1 1 d . .
H42A H 0.9624 0.3388 0.6116 0.047 Uiso 1 1 calc R U
H42B H 1.0115 0.2926 0.6925 0.047 Uiso 1 1 calc R U

loop_
_atom_site_aniso_label
_atom_site_aniso_U_11
_atom_site_aniso_U_22
_atom_site_aniso_U_33
_atom_site_aniso_U_23
_atom_site_aniso_U_13
_atom_site_aniso_U_12
U1 0.02842(8) 0.02066(8) 0.03180(9) 0.00335(6) 0.00860(6) 0.00342(6)
Si1 0.0885(12) 0.0331(7) 0.0326(7) -0.0038(6) 0.0157(7) -0.0161(7)
Si2 0.0310(6) 0.0251(6) 0.0316(6) -0.0030(5) 0.0066(5) 0.0030(5)
Si3 0.0555(8) 0.0430(7) 0.0318(7) -0.0078(6) 0.0128(6) 0.0083(6)
C1 0.040(3) 0.021(2) 0.049(3) 0.0135(19) 0.010(2) 0.0064(18)
C2 0.056(3) 0.0147(19) 0.054(3) 0.0027(18) 0.026(2) 0.0051(19)
C3 0.050(3) 0.022(2) 0.034(2) -0.0024(17) 0.012(2) -0.0086(19)
C4 0.036(2) 0.023(2) 0.035(2) 0.0026(17) 0.0134(19) -0.0016(17)
C5 0.046(3) 0.023(2) 0.031(2) 0.0047(17) 0.009(2) -0.0043(18)
C6 0.178(8) 0.040(3) 0.068(4) 0.000(3) 0.079(5) 0.009(4)
C7 0.119(6) 0.096(5) 0.047(4) 0.005(4) -0.008(4) -0.056(5)
C8 0.110(5) 0.044(3) 0.032(3) 0.001(2) 0.023(3) -0.010(3)
C9 0.030(2) 0.026(2) 0.026(2) 0.0056(16) 0.0047(17) 0.0095(17)
C10 0.035(2) 0.033(2) 0.029(2) -0.0047(18) -0.0041(19) 0.0066(19)
C11 0.023(2) 0.032(2) 0.051(3) 0.006(2) 0.000(2) -0.0014(18)
C12 0.024(2) 0.029(2) 0.044(3) 0.0053(19) 0.0098(19) 0.0065(17)
C13 0.025(2) 0.0234(19) 0.029(2) 0.0032(16) 0.0054(17) 0.0055(16)
C14 0.037(2) 0.029(2) 0.049(3) -0.006(2) 0.006(2) 0.0031(19)
C15 0.086(4) 0.038(3) 0.032(3) -0.004(2) 0.012(3) 0.006(3)
C16 0.042(3) 0.038(3) 0.080(4) -0.019(3) 0.022(3) -0.010(2)
C17 0.027(2) 0.032(2) 0.029(2) 0.0043(17) 0.0103(18) 0.0017(17)
C18 0.028(2) 0.034(2) 0.033(2) -0.0025(18) 0.0071(18) -0.0049(18)
C19 0.028(2) 0.041(2) 0.032(2) 0.0016(19) 0.0046(18) 0.0019(19)
C20 0.032(2) 0.033(2) 0.043(3) 0.0035(19) 0.012(2) 0.0106(18)
C21 0.033(2) 0.036(2) 0.031(2) -0.0011(18) 0.0106(18) 0.0023(18)
C22 0.075(4) 0.058(3) 0.034(3) -0.002(2) 0.005(3) 0.010(3)
C23 0.074(5) 0.195(9) 0.055(4) -0.037(5) 0.028(4) 0.021(5)
C24 0.196(9) 0.038(3) 0.050(4) -0.015(3) 0.020(5) -0.005(4)
K1 0.0297(4) 0.0256(4) 0.0197(4) 0.0008(3) 0.0089(3) -0.0017(3)
O1 0.0328(16) 0.0393(16) 0.0214(14) 0.0069(12) 0.0099(12) 0.0044(13)
O2 0.0340(16) 0.0260(14) 0.0271(14) 0.0007(11) 0.0111(12) -0.0019(12)
O3 0.0375(16) 0.0282(14) 0.0285(15) -0.0012(12) 0.0137(13) -0.0078(12)
O4 0.0439(18) 0.0228(14) 0.0300(15) -0.0004(12) 0.0100(13) 0.0007(12)
O5 0.0378(16) 0.0333(16) 0.0272(15) -0.0027(12) 0.0133(13) 0.0036(13)
O6 0.0405(17) 0.0468(18) 0.0221(14) -0.0074(13) 0.0129(13) -0.0084(14)
N1 0.0286(18) 0.040(2) 0.0268(18) 0.0012(15) 0.0093(15) -0.0004(15)
N2 0.0331(19) 0.040(2) 0.0251(17) -0.0001(15) 0.0067(15) -0.0042(16)
C25 0.033(2) 0.052(3) 0.028(2) 0.009(2) 0.0070(19) 0.010(2)
C26 0.039(3) 0.048(3) 0.025(2) 0.0076(19) 0.0065(19) 0.008(2)
C27 0.044(3) 0.032(2) 0.026(2) 0.0083(17) 0.0193(19) 0.0085(19)
C28 0.040(2) 0.024(2) 0.033(2) 0.0064(17) 0.0199(19) 0.0009(17)
C29 0.030(2) 0.042(2) 0.036(2) -0.0033(19) 0.0157(19) -0.0102(19)
C30 0.028(2) 0.051(3) 0.035(2) -0.002(2) 0.0063(19) 0.000(2)
C31 0.028(2) 0.055(3) 0.037(2) -0.005(2) 0.006(2) -0.006(2)
C32 0.037(3) 0.045(3) 0.049(3) -0.009(2) 0.019(2) -0.013(2)
C33 0.060(3) 0.024(2) 0.028(2) -0.0011(17) 0.018(2) -0.011(2)
C34 0.063(3) 0.020(2) 0.026(2) 0.0024(17) 0.014(2) 0.0005(19)
C35 0.049(3) 0.035(2) 0.037(3) 0.007(2) 0.010(2) 0.013(2)
C36 0.037(3) 0.047(3) 0.031(2) 0.007(2) -0.001(2) 0.005(2)
C37 0.030(2) 0.053(3) 0.036(2) 0.003(2) 0.015(2) 0.004(2)
C38 0.039(3) 0.050(3) 0.036(2) 0.007(2) 0.018(2) 0.011(2)
C39 0.055(3) 0.038(3) 0.044(3) -0.005(2) 0.030(2) 0.003(2)
C40 0.048(3) 0.052(3) 0.028(2) -0.014(2) 0.019(2) -0.010(2)
C41 0.043(3) 0.044(3) 0.020(2) -0.0041(18) 0.0040(19) -0.011(2)
C42 0.036(2) 0.044(3) 0.028(2) -0.0043(19) 0.0029(19) -0.012(2)

loop_
_atom_type_symbol
_atom_type_description
_atom_type_scat_dispersion_real
_atom_type_scat_dispersion_imag
_atom_type_scat_source
C C 0.0033 0.0016 'International Tables Vol C Tables 4.2.6.8 and 6.1.1.4'
H H 0.0000 0.0000 'International Tables Vol C Tables 4.2.6.8 and 6.1.1.4'
N N 0.0061 0.0033 'International Tables Vol C Tables 4.2.6.8 and 6.1.1.4'
O O 0.0106 0.0060 'International Tables Vol C Tables 4.2.6.8 and 6.1.1.4'
Si Si 0.0817 0.0704 'International Tables Vol C Tables 4.2.6.8 and 6.1.1.4'
K K 0.2009 0.2494 'International Tables Vol C Tables 4.2.6.8 and 6.1.1.4'
U U -9.6767 9.6646 'International Tables Vol C Tables 4.2.6.8 and 6.1.1.4'

loop_
_geom_angle_atom_site_label_1
_geom_angle_atom_site_label_2
_geom_angle_atom_site_label_3
_geom_angle
Cnt1 U1 H1 97.1
Cnt2 U1 H1 97.9
Cnt3 U1 H1 93.3
Cnt1 U1 Cnt2 116.4
Cnt1 U1 Cnt3 117.9
Cnt2 U1 Cnt3 122.3
H1 U1 C3 119.4(11)
H1 U1 C2 114.9(11)
C3 U1 C2 29.30(13)
H1 U1 C18 70.6(11)
C3 U1 C18 145.78(13)
C2 U1 C18 116.73(13)
H1 U1 C19 75.7(11)
C3 U1 C19 117.62(13)
C2 U1 C19 88.32(13)
C18 U1 C19 29.11(12)
H1 U1 C1 86.2(11)
C3 U1 C1 47.86(13)
C2 U1 C1 28.89(13)
C18 U1 C1 105.52(13)
C19 U1 C1 77.36(13)
H1 U1 C17 96.5(11)
C3 U1 C17 138.01(13)
C2 U1 C17 117.73(13)
C18 U1 C17 29.08(12)
C19 U1 C17 47.89(12)
C1 U1 C17 121.58(13)
H1 U1 C10 122.9(11)
C3 U1 C10 87.80(13)
C2 U1 C10 111.20(13)
C18 U1 C10 115.09(13)
C19 U1 C10 137.61(14)
C1 U1 C10 135.66(13)
C17 U1 C10 90.20(13)
H1 U1 C4 92.1(11)
C3 U1 C4 29.19(12)
C2 U1 C4 47.82(13)
C18 U1 C4 150.03(12)
C19 U1 C4 124.30(12)
C1 U1 C4 47.35(13)
C17 U1 C4 165.52(12)
C10 U1 C4 94.82(13)
H1 U1 C9 101.6(11)
C3 U1 C9 116.46(13)
C2 U1 C9 139.60(13)
C18 U1 C9 90.56(12)
C19 U1 C9 118.21(12)
C1 U1 C9 163.76(13)
C17 U1 C9 72.10(12)
C10 U1 C9 28.98(12)
C4 U1 C9 117.47(12)
H1 U1 C12 80.1(11)
C3 U1 C12 92.42(13)
C2 U1 C12 121.12(13)
C18 U1 C12 121.78(12)
C19 U1 C12 147.96(12)
C1 U1 C12 121.73(13)
C17 U1 C12 116.14(12)
C10 U1 C12 47.29(13)
C4 U1 C12 76.74(12)
C9 U1 C12 47.41(12)
H1 U1 C20 104.0(11)
C3 U1 C20 99.35(13)
C2 U1 C20 72.36(13)
C18 U1 C20 47.59(13)
C19 U1 C20 28.70(12)
C1 U1 C20 74.95(13)
C17 U1 C20 47.66(12)
C10 U1 C20 120.93(13)
C4 U1 C20 118.84(12)
C9 U1 C20 116.08(12)
C12 U1 C20 163.27(13)
H1 U1 C13 75.4(11)
C3 U1 C13 120.23(13)
C2 U1 C13 149.51(13)
C18 U1 C13 93.70(12)
C19 U1 C13 122.12(12)
C1 U1 C13 147.28(13)
C17 U1 C13 87.70(12)
C10 U1 C13 48.24(12)
C4 U1 C13 105.75(12)
C9 U1 C13 29.21(11)
C12 U1 C13 29.26(12)
C20 U1 C13 135.33(12)
H1 U1 C11 107.7(11)
C3 U1 C11 73.68(13)
C2 U1 C11 102.51(14)
C18 U1 C11 137.63(13)
C19 U1 C11 165.40(13)
C1 U1 C11 116.73(13)
C17 U1 C11 117.61(13)
C10 U1 C11 28.80(14)
C4 U1 C11 70.18(13)
C9 U1 C11 47.43(13)
C12 U1 C11 28.38(13)
C20 U1 C11 146.65(14)
C13 U1 C11 47.95(12)
H1 U1 C21 118.5(11)
C3 U1 C21 108.94(13)
C2 U1 C21 89.72(13)
C18 U1 C21 48.38(12)
C19 U1 C21 48.32(12)
C1 U1 C21 101.41(13)
C17 U1 C21 29.30(11)
C10 U1 C21 92.95(13)
C4 U1 C21 136.55(12)
C9 U1 C21 87.46(12)
C12 U1 C21 134.77(12)
C20 U1 C21 29.32(12)
C13 U1 C21 111.10(12)
C11 U1 C21 121.04(13)
H1 U1 C5 72.1(11)
C3 U1 C5 48.34(12)
C2 U1 C5 48.09(13)
C18 U1 C5 121.20(12)
C19 U1 C5 98.16(13)
C1 U1 C5 28.93(13)
C17 U1 C5 146.01(12)
C10 U1 C5 123.15(14)
C4 U1 C5 28.99(12)
C9 U1 C5 140.74(13)
C12 U1 C5 93.83(13)
C20 U1 C5 102.87(13)
C13 U1 C5 118.39(12)
C11 U1 C5 96.38(14)
C21 U1 C5 130.29(13)
C5 Si1 C6 110.9(3)
C5 Si1 C7 111.1(3)
C6 Si1 C7 111.4(4)
C5 Si1 C8 110.0(2)
C6 Si1 C8 107.1(3)
C7 Si1 C8 106.2(3)
C13 Si2 C15 111.7(2)
C13 Si2 C16 112.5(2)
C15 Si2 C16 109.8(3)
C13 Si2 C14 107.50(19)
C15 Si2 C14 108.3(2)
C16 Si2 C14 106.8(2)
C21 Si3 C22 111.4(2)
C21 Si3 C24 110.1(2)
C22 Si3 C24 110.1(3)
C21 Si3 C23 109.7(3)
C22 Si3 C23 105.4(3)
C24 Si3 C23 110.1(4)
C2 C1 C5 109.6(4)
C2 C1 U1 74.6(2)
C5 C1 U1 77.0(2)
C1 C2 C3 107.9(4)
C1 C2 U1 76.5(2)
C3 C2 U1 74.9(2)
C2 C3 C4 107.5(4)
C2 C3 U1 75.8(2)
C4 C3 U1 77.0(2)
C3 C4 C5 109.1(4)
C3 C4 U1 73.8(2)
C5 C4 U1 76.8(2)
C1 C5 C4 105.9(4)
C1 C5 Si1 127.3(3)
C4 C5 Si1 126.6(4)
C1 C5 U1 74.1(2)
C4 C5 U1 74.2(2)
Si1 C5 U1 121.07(18)
C10 C9 C13 109.1(4)
C10 C9 U1 75.5(2)
C13 C9 U1 76.0(2)
C11 C10 C9 107.7(4)
C11 C10 U1 76.4(2)
C9 C10 U1 75.5(2)
C12 C11 C10 108.1(4)
C12 C11 U1 75.2(2)
C10 C11 U1 74.8(2)
C11 C12 C13 109.9(4)
C11 C12 U1 76.5(2)
C13 C12 U1 75.9(2)
C9 C13 C12 105.2(4)
C9 C13 Si2 127.6(3)
C12 C13 Si2 126.6(3)
C9 C13 U1 74.8(2)
C12 C13 U1 74.9(2)
Si2 C13 U1 122.43(17)
C18 C17 C21 109.1(4)
C18 C17 U1 75.3(2)
C21 C17 U1 76.3(2)
C17 C18 C19 107.8(4)
C17 C18 U1 75.6(2)
C19 C18 U1 75.5(2)
C20 C19 C18 108.2(4)
C20 C19 U1 76.5(2)
C18 C19 U1 75.4(2)
C19 C20 C21 109.4(4)
C19 C20 U1 74.8(2)
C21 C20 U1 75.6(2)
C17 C21 C20 105.5(4)
C17 C21 Si3 127.9(3)
C20 C21 Si3 125.6(3)
C17 C21 U1 74.4(2)
C20 C21 U1 75.1(2)
Si3 C21 U1 124.4(2)
O6 K1 O1 120.44(9)
O6 K1 O4 95.46(9)
O1 K1 O4 139.10(9)
O6 K1 O3 136.61(9)
O1 K1 O3 98.01(8)
O4 K1 O3 60.34(8)
O6 K1 O5 60.91(9)
O1 K1 O5 98.10(8)
O4 K1 O5 117.49(9)
O3 K1 O5 96.82(8)
O6 K1 O2 96.43(8)
O1 K1 O2 60.13(8)
O4 K1 O2 99.80(9)
O3 K1 O2 121.44(8)
O5 K1 O2 136.79(8)
O6 K1 N1 120.64(10)
O1 K1 N1 59.94(9)
O4 K1 N1 119.80(9)
O3 K1 N1 60.48(9)
O5 K1 N1 60.66(9)
O2 K1 N1 119.43(9)
O6 K1 N2 59.64(9)
O1 K1 N2 119.51(9)
O4 K1 N2 60.49(9)
O3 K1 N2 119.71(9)
O5 K1 N2 119.71(9)
O2 K1 N2 60.01(9)
N1 K1 N2 179.44(10)
C26 O1 C27 111.3(3)
C26 O1 K1 120.0(2)
C27 O1 K1 115.9(2)
C28 O2 C29 111.4(3)
C28 O2 K1 112.2(2)
C29 O2 K1 116.0(2)
C33 O3 C32 109.8(3)
C33 O3 K1 110.9(2)
C32 O3 K1 117.0(2)
C35 O4 C34 112.0(3)
C35 O4 K1 116.8(2)
C34 O4 K1 117.5(2)
C38 O5 C39 111.0(3)
C38 O5 K1 116.1(2)
C39 O5 K1 110.2(2)
C40 O6 C41 111.1(3)
C40 O6 K1 116.0(2)
C41 O6 K1 120.1(2)
C31 N1 C25 110.2(3)
C31 N1 C37 109.6(3)
C25 N1 C37 109.4(3)
C31 N1 K1 109.2(2)
C25 N1 K1 109.3(2)
C37 N1 K1 109.1(2)
C30 N2 C36 109.8(4)
C30 N2 C42 109.4(3)
C36 N2 C42 109.5(3)
C30 N2 K1 109.2(2)
C36 N2 K1 109.1(2)
C42 N2 K1 109.8(3)
N1 C25 C26 113.4(4)
O1 C26 C25 108.4(3)
O1 C27 C28 109.4(3)
O2 C28 C27 109.2(3)
O2 C29 C30 109.0(3)
N2 C30 C29 112.9(4)
N1 C31 C32 113.9(4)
O3 C32 C31 110.2(4)
O3 C33 C34 110.9(3)
O4 C34 C33 110.4(3)
O4 C35 C36 110.2(4)
N2 C36 C35 113.8(3)
N1 C37 C38 113.2(4)
O5 C38 C37 109.6(4)
O5 C39 C40 110.1(4)
O6 C40 C39 109.7(4)
O6 C41 C42 109.4(3)
N2 C42 C41 113.8(4)

loop_
_geom_bond_atom_site_label_1
_geom_bond_atom_site_label_2
_geom_bond_distance
U1 Cnt1 2.532
U1 Cnt2 2.549
U1 Cnt3 2.542
U1 H1 2.14(4)
U1 C3 2.768(4)
U1 C2 2.779(4)
U1 C18 2.801(4)
U1 C19 2.801(4)
U1 C1 2.803(4)
U1 C17 2.804(4)
U1 C10 2.808(4)
U1 C4 2.808(4)
U1 C9 2.808(4)
U1 C12 2.811(4)
U1 C20 2.823(4)
U1 C13 2.824(4)
U1 C11 2.827(4)
U1 C21 2.830(4)
U1 C5 2.841(4)
Si1 C5 1.846(4)
Si1 C6 1.854(7)
Si1 C7 1.871(7)
Si1 C8 1.886(5)
Si2 C13 1.848(4)
Si2 C15 1.863(5)
Si2 C16 1.869(5)
Si2 C14 1.875(4)
Si3 C21 1.846(4)
Si3 C22 1.848(5)
Si3 C24 1.854(6)
Si3 C23 1.876(7)
C1 C2 1.393(6)
C1 C5 1.410(6)
C2 C3 1.403(6)
C3 C4 1.406(6)
C4 C5 1.414(6)
C9 C10 1.405(6)
C9 C13 1.420(6)
C10 C11 1.401(7)
C11 C12 1.382(6)
C12 C13 1.423(6)
C17 C18 1.407(6)
C17 C21 1.425(6)
C18 C19 1.408(6)
C19 C20 1.394(6)
C20 C21 1.430(6)
K1 O6 2.788(3)
K1 O1 2.794(3)
K1 O4 2.800(3)
K1 O3 2.857(3)
K1 O5 2.857(3)
K1 O2 2.860(3)
K1 N1 3.001(3)
K1 N2 3.031(4)
O1 C26 1.422(5)
O1 C27 1.425(5)
O2 C28 1.423(5)
O2 C29 1.424(5)
O3 C33 1.417(5)
O3 C32 1.423(5)
O4 C35 1.414(5)
O4 C34 1.429(5)
O5 C38 1.424(5)
O5 C39 1.425(5)
O6 C40 1.424(5)
O6 C41 1.425(5)
N1 C31 1.469(6)
N1 C25 1.472(5)
N1 C37 1.485(5)
N2 C30 1.470(6)
N2 C36 1.476(6)
N2 C42 1.478(5)
C25 C26 1.505(6)
C27 C28 1.480(6)
C29 C30 1.505(6)
C31 C32 1.500(7)
C33 C34 1.484(7)
C35 C36 1.502(6)
C37 C38 1.504(6)
C39 C40 1.487(7)
C41 C42 1.493(6)
